data_4504180
loop_
_publ_author_name
'Wu, Shu-Ting'
'Long, La-Sheng'
'Huang, Rong-Bin'
'Zheng, Lan-Sun'

_publ_section_title
;
 pH-Dependent Assembly of Supramolecular Architectures from 0D to 2D
 Networks
;
_journal_issue 9
_journal_name_full 'Crystal Growth &amp; Design'
_journal_page_first 1746
_journal_paper_doi 10.1021/cg0608965
_journal_volume 7
_journal_year 2007
_chemical_formula_sum 'C58 H66 Cu2 N6 O19'
_chemical_formula_weight 1278.25
_chemical_name_systematic
; 
 ? 
;
_space_group_IT_number 15
_symmetry_cell_setting monoclinic
_symmetry_space_group_name_Hall '-C 2yc'
_symmetry_space_group_name_H-M 'C 1 2/c 1'
_atom_sites_solution_hydrogens geom
_atom_sites_solution_primary direct
_atom_sites_solution_secondary difmap
_audit_creation_method SHELXL-97
_cell_angle_alpha 90.00
_cell_angle_beta 112.776(3)
_cell_angle_gamma 90.00
_cell_formula_units_Z 4
_cell_length_a 30.283(5)
_cell_length_b 15.139(2)
_cell_length_c 14.457(2)
_cell_measurement_reflns_used 8834
_cell_measurement_temperature 123(2)
_cell_measurement_theta_max 56.409
_cell_measurement_theta_min 4.712
_cell_volume 6111.1(16)
_computing_cell_refinement 'SHELXTL-Plus (Sheldrick, 1990)'
_computing_data_collection 'SHELXTL-Plus (Sheldrick, 1990)'
_computing_data_reduction 'SHELXTL-Plus (Sheldrick, 1990)'
_computing_molecular_graphics 'SHELXTL V.5.0 (Sheldrick, 1997)'
_computing_publication_material 'SHELXL-97 (Sheldrick, 1997)'
_computing_structure_refinement 'SHELXL-97 (Sheldrick, 1997)'
_computing_structure_solution 'SHELXS-97 (Sheldrick, 1990)'
_diffrn_ambient_temperature 123(2)
_diffrn_measured_fraction_theta_full 0.994
_diffrn_measured_fraction_theta_max 0.994
_diffrn_measurement_device_type 'Smart Apex 2000'
_diffrn_measurement_method 'omega scan'
_diffrn_radiation_monochromator graphite
_diffrn_radiation_source 'fine-focus sealed tube'
_diffrn_radiation_type MoK\a
_diffrn_radiation_wavelength 0.71073
_diffrn_reflns_av_R_equivalents 0.0214
_diffrn_reflns_av_sigmaI/netI 0.0292
_diffrn_reflns_limit_h_max 33
_diffrn_reflns_limit_h_min -38
_diffrn_reflns_limit_k_max 18
_diffrn_reflns_limit_k_min -19
_diffrn_reflns_limit_l_max 17
_diffrn_reflns_limit_l_min -18
_diffrn_reflns_number 17576
_diffrn_reflns_theta_full 27.00
_diffrn_reflns_theta_max 27.00
_diffrn_reflns_theta_min 1.46
_diffrn_standards_decay_% none
_exptl_absorpt_coefficient_mu 0.773
_exptl_absorpt_correction_T_max 0.8735
_exptl_absorpt_correction_T_min 0.6987
_exptl_absorpt_correction_type sadabs
_exptl_crystal_colour Blue
_exptl_crystal_density_diffrn 1.389
_exptl_crystal_density_meas ?
_exptl_crystal_density_method 'not measured'
_exptl_crystal_description Block
_exptl_crystal_F_000 2664
_exptl_crystal_size_max 0.50
_exptl_crystal_size_mid 0.28
_exptl_crystal_size_min 0.18
_refine_diff_density_max 0.505
_refine_diff_density_min -0.316
_refine_diff_density_rms 0.076
_refine_ls_extinction_method none
_refine_ls_goodness_of_fit_ref 1.098
_refine_ls_hydrogen_treatment mixed
_refine_ls_matrix_type full
_refine_ls_number_parameters 428
_refine_ls_number_reflns 6641
_refine_ls_number_restraints 0
_refine_ls_restrained_S_all 1.098
_refine_ls_R_factor_all 0.0458
_refine_ls_R_factor_gt 0.0400
_refine_ls_shift/su_max 0.001
_refine_ls_shift/su_mean 0.000
_refine_ls_structure_factor_coef Fsqd
_refine_ls_weighting_details 'calc w=1/[\s^2^(Fo^2^)+(0.0613P)^2^+5.1355P] where P=(Fo^2^+2Fc^2^)/3'
_refine_ls_weighting_scheme calc
_refine_ls_wR_factor_gt 0.1050
_refine_ls_wR_factor_ref 0.1085
_reflns_number_gt 5743
_reflns_number_total 6641
_reflns_threshold_expression >2sigma(I)
_cod_data_source_file cg0608965si20061208_094218.cif
_cod_data_source_block complex2
_cod_depositor_comments
;
The following automatic conversions were performed:

'_exptl_crystal_density_meas' value 'not measured' was changed to '?'
- the value is perceived as not measured.

Automatic conversion script
Id: cif_fix_values 3008 2015-01-20 13:52:24Z robertas 
;
_cod_original_sg_symbol_H-M C2/c
_cod_database_code 4504180

loop_
_symmetry_equiv_pos_as_xyz
'x, y, z'
'-x, y, -z+1/2'
'x+1/2, y+1/2, z'
'-x+1/2, y+1/2, -z+1/2'
'-x, -y, -z'
'x, -y, z-1/2'
'-x+1/2, -y+1/2, -z'
'x+1/2, -y+1/2, z-1/2'

loop_
_atom_site_label
_atom_site_type_symbol
_atom_site_fract_x
_atom_site_fract_y
_atom_site_fract_z
_atom_site_U_iso_or_equiv
_atom_site_adp_type
_atom_site_occupancy
_atom_site_symmetry_multiplicity
_atom_site_calc_flag
_atom_site_refinement_flags
Cu1 Cu 0.309609(8) 0.980924(15) 0.770974(17) 0.01637(9) Uani 1 1 d .
O1W O 0.28928(7) 0.88850(12) 0.64228(13) 0.0330(4) Uani 1 1 d .
H1WA H 0.2611(12) 0.899(2) 0.618(2) 0.043(9) Uiso 1 1 d .
H1WB H 0.2969(11) 0.8800(19) 0.600(2) 0.038(8) Uiso 1 1 d .
O2W O 0.13751(8) 0.80745(13) 0.53168(16) 0.0389(4) Uani 1 1 d .
H2WA H 0.1529(13) 0.847(2) 0.553(3) 0.052(10) Uiso 1 1 d .
H2WB H 0.1116(12) 0.821(2) 0.500(2) 0.040(9) Uiso 1 1 d .
O3W O 0.33772(7) 1.15328(13) 1.02416(14) 0.0363(4) Uani 1 1 d .
H3WA H 0.3477(12) 1.119(2) 0.994(3) 0.059(10) Uiso 1 1 d .
H3WB H 0.3439(11) 1.197(2) 1.003(2) 0.048(9) Uiso 1 1 d .
O4W O 0.45703(6) 1.64689(12) 0.58151(15) 0.0314(4) Uani 1 1 d .
H4WA H 0.4586(10) 1.596(2) 0.599(2) 0.040(8) Uiso 1 1 d .
H4WB H 0.4682(10) 1.6711(19) 0.628(2) 0.030(8) Uiso 1 1 d .
O5W O 0.57952(6) 0.87220(11) 0.79296(14) 0.0261(3) Uani 1 1 d .
H5WA H 0.5891(10) 0.8927(19) 0.753(2) 0.040(8) Uiso 1 1 d .
H5WB H 0.6005(11) 0.8613(19) 0.844(2) 0.034(8) Uiso 1 1 d .
O6W O 0.5000 0.76585(15) 0.7500 0.0261(5) Uani 1 2 d S
H6WA H 0.5207(9) 0.7953(18) 0.759(2) 0.036(8) Uiso 1 1 d .
O11 O 0.24810(5) 1.04150(9) 0.73102(11) 0.0221(3) Uani 1 1 d .
O12 O 0.20071(6) 0.94323(14) 0.62512(16) 0.0488(5) Uani 1 1 d .
O21 O 0.37459(5) 0.93093(9) 0.83267(10) 0.0183(3) Uani 1 1 d .
O22 O 0.37336(6) 1.01609(9) 0.95624(12) 0.0255(3) Uani 1 1 d .
N11 N 0.33476(6) 1.08674(11) 0.72240(12) 0.0179(3) Uani 1 1 d .
C11 C 0.32971(7) 1.16632(13) 0.75771(15) 0.0202(4) Uani 1 1 d .
H11A H 0.3121 1.1705 0.7995 0.024 Uiso 1 1 calc R
N12 N 0.44431(7) 1.46750(12) 0.62295(15) 0.0296(4) Uani 1 1 d .
C12 C 0.34888(7) 1.24224(13) 0.73619(15) 0.0205(4) Uani 1 1 d .
H12A H 0.3445 1.2973 0.7629 0.025 Uiso 1 1 calc R
C13 C 0.37484(7) 1.23775(13) 0.67497(14) 0.0177(4) Uani 1 1 d .
C14 C 0.37932(7) 1.15502(13) 0.63712(15) 0.0189(4) Uani 1 1 d .
H14A H 0.3961 1.1491 0.5939 0.023 Uiso 1 1 calc R
C15 C 0.35927(7) 1.08151(13) 0.66264(15) 0.0186(4) Uani 1 1 d .
H15A H 0.3630 1.0255 0.6370 0.022 Uiso 1 1 calc R
C16 C 0.39826(7) 1.31676(13) 0.65436(14) 0.0202(4) Uani 1 1 d .
C17 C 0.37863(8) 1.40057(13) 0.64961(16) 0.0252(4) Uani 1 1 d .
H17A H 0.3491 1.4080 0.6574 0.030 Uiso 1 1 calc R
C18 C 0.40250(9) 1.47270(14) 0.63341(18) 0.0297(5) Uani 1 1 d .
H18A H 0.3884 1.5293 0.6295 0.036 Uiso 1 1 calc R
C19 C 0.46284(9) 1.38714(15) 0.62695(18) 0.0310(5) Uani 1 1 d .
H19A H 0.4925 1.3820 0.6192 0.037 Uiso 1 1 calc R
C20 C 0.44136(8) 1.31040(14) 0.64184(16) 0.0252(4) Uani 1 1 d .
H20A H 0.4559 1.2545 0.6434 0.030 Uiso 1 1 calc R
C21 C 0.39379(7) 0.96131(12) 0.92252(15) 0.0182(4) Uani 1 1 d .
N21 N 0.28751(6) 0.89695(11) 0.85350(12) 0.0191(3) Uani 1 1 d .
C22 C 0.44197(7) 0.92583(12) 0.98817(14) 0.0176(4) Uani 1 1 d .
C23 C 0.46859(8) 0.96894(13) 1.07743(15) 0.0214(4) Uani 1 1 d .
H23A H 0.4559 1.0196 1.0972 0.026 Uiso 1 1 calc R
C24 C 0.51352(8) 0.93790(15) 1.13736(16) 0.0256(4) Uani 1 1 d .
H24A H 0.5318 0.9674 1.1982 0.031 Uiso 1 1 calc R
C25 C 0.53190(8) 0.86391(16) 1.10872(16) 0.0284(5) Uani 1 1 d .
H25A H 0.5631 0.8434 1.1494 0.034 Uiso 1 1 calc R
C26 C 0.50517(8) 0.81965(14) 1.02132(16) 0.0272(5) Uani 1 1 d .
H26A H 0.5177 0.7681 1.0027 0.033 Uiso 1 1 calc R
C27 C 0.46020(8) 0.85035(13) 0.96088(15) 0.0219(4) Uani 1 1 d .
H27A H 0.4418 0.8199 0.9008 0.026 Uiso 1 1 calc R
C31 C 0.20750(7) 1.00876(14) 0.67991(16) 0.0235(4) Uani 1 1 d .
C32 C 0.16543(7) 1.05614(14) 0.68884(15) 0.0217(4) Uani 1 1 d .
C33 C 0.11883(8) 1.03276(16) 0.62768(17) 0.0292(5) Uani 1 1 d .
H33A H 0.1133 0.9855 0.5813 0.035 Uiso 1 1 calc R
C34 C 0.08044(8) 1.07831(18) 0.63415(18) 0.0350(5) Uani 1 1 d .
H34A H 0.0486 1.0621 0.5923 0.042 Uiso 1 1 calc R
C35 C 0.08815(9) 1.14682(16) 0.70088(19) 0.0334(5) Uani 1 1 d .
H35A H 0.0617 1.1787 0.7039 0.040 Uiso 1 1 calc R
C36 C 0.13443(9) 1.16948(15) 0.7638(2) 0.0318(5) Uani 1 1 d .
H36A H 0.1397 1.2157 0.8113 0.038 Uiso 1 1 calc R
C37 C 0.17290(8) 1.12455(13) 0.75713(18) 0.0257(4) Uani 1 1 d .
H37A H 0.2046 1.1406 0.7996 0.031 Uiso 1 1 calc R
C41 C 0.26716(7) 0.92670(13) 0.91485(16) 0.0219(4) Uani 1 1 d .
H41A H 0.2627 0.9885 0.9182 0.026 Uiso 1 1 calc R
C42 C 0.25239(8) 0.87177(13) 0.97348(15) 0.0214(4) Uani 1 1 d .
H42A H 0.2383 0.8960 1.0162 0.026 Uiso 1 1 calc R
C43 C 0.25814(7) 0.78098(13) 0.96990(14) 0.0175(4) Uani 1 1 d .
C44 C 0.28031(8) 0.75103(13) 0.90751(18) 0.0277(5) Uani 1 1 d .
H44A H 0.2857 0.6896 0.9033 0.033 Uiso 1 1 calc R
C45 C 0.29451(8) 0.81008(14) 0.85190(17) 0.0268(5) Uani 1 1 d .
H45A H 0.3099 0.7880 0.8106 0.032 Uiso 1 1 calc R

loop_
_atom_site_aniso_label
_atom_site_aniso_U_11
_atom_site_aniso_U_22
_atom_site_aniso_U_33
_atom_site_aniso_U_23
_atom_site_aniso_U_13
_atom_site_aniso_U_12
Cu1 0.01373(13) 0.01716(14) 0.01935(14) 0.00274(9) 0.00765(10) 0.00137(8)
O1W 0.0214(9) 0.0481(11) 0.0306(9) -0.0142(8) 0.0112(8) 0.0010(7)
O2W 0.0338(11) 0.0264(9) 0.0479(12) -0.0032(8) 0.0064(9) 0.0002(8)
O3W 0.0556(12) 0.0242(9) 0.0448(11) 0.0013(8) 0.0368(10) 0.0073(8)
O4W 0.0329(9) 0.0211(8) 0.0376(10) 0.0015(8) 0.0109(8) -0.0066(7)
O5W 0.0253(8) 0.0297(8) 0.0261(9) 0.0001(7) 0.0130(8) -0.0051(7)
O6W 0.0202(11) 0.0197(11) 0.0406(13) 0.000 0.0141(10) 0.000
O11 0.0167(7) 0.0187(7) 0.0314(8) 0.0021(6) 0.0099(6) 0.0026(5)
O12 0.0181(8) 0.0568(12) 0.0652(13) -0.0359(10) 0.0095(8) 0.0016(8)
O21 0.0142(6) 0.0220(7) 0.0186(7) 0.0032(5) 0.0061(5) 0.0037(5)
O22 0.0234(8) 0.0234(7) 0.0324(8) -0.0018(6) 0.0138(7) 0.0042(6)
N11 0.0157(8) 0.0191(8) 0.0177(8) 0.0038(6) 0.0052(7) 0.0006(6)
C11 0.0193(10) 0.0253(10) 0.0176(9) 0.0021(8) 0.0088(8) 0.0025(8)
N12 0.0357(11) 0.0234(9) 0.0286(10) 0.0011(7) 0.0114(9) -0.0073(8)
C12 0.0228(10) 0.0188(9) 0.0203(10) -0.0011(8) 0.0087(8) 0.0031(8)
C13 0.0180(9) 0.0186(9) 0.0147(9) 0.0022(7) 0.0044(7) 0.0015(7)
C14 0.0197(10) 0.0201(9) 0.0188(9) 0.0025(7) 0.0094(8) 0.0035(7)
C15 0.0182(9) 0.0186(9) 0.0193(9) 0.0007(7) 0.0077(8) 0.0023(7)
C16 0.0224(10) 0.0209(10) 0.0154(9) 0.0000(7) 0.0054(8) -0.0013(8)
C17 0.0314(12) 0.0200(10) 0.0263(11) 0.0002(8) 0.0135(9) 0.0007(8)
C18 0.0408(14) 0.0175(10) 0.0305(12) -0.0016(8) 0.0137(11) -0.0009(9)
C19 0.0280(12) 0.0302(12) 0.0357(13) 0.0043(10) 0.0133(10) -0.0047(9)
C20 0.0251(11) 0.0222(10) 0.0298(11) 0.0025(8) 0.0121(9) -0.0001(8)
C21 0.0194(9) 0.0147(8) 0.0234(10) 0.0041(7) 0.0115(8) -0.0015(7)
N21 0.0166(8) 0.0196(8) 0.0221(8) 0.0001(7) 0.0086(7) -0.0013(6)
C22 0.0175(9) 0.0185(9) 0.0192(9) 0.0034(7) 0.0098(8) -0.0007(7)
C23 0.0250(11) 0.0220(10) 0.0218(10) -0.0006(8) 0.0141(9) -0.0032(8)
C24 0.0231(10) 0.0350(12) 0.0183(10) -0.0004(9) 0.0076(8) -0.0075(9)
C25 0.0209(10) 0.0378(12) 0.0233(11) 0.0100(9) 0.0051(9) 0.0046(9)
C26 0.0279(11) 0.0271(11) 0.0272(11) 0.0054(9) 0.0112(9) 0.0094(9)
C27 0.0236(10) 0.0208(10) 0.0195(10) 0.0017(8) 0.0062(8) 0.0019(8)
C31 0.0182(10) 0.0255(10) 0.0275(11) 0.0011(8) 0.0095(9) 0.0039(8)
C32 0.0193(10) 0.0233(10) 0.0250(10) 0.0068(8) 0.0113(9) 0.0049(8)
C33 0.0216(11) 0.0396(13) 0.0263(11) -0.0013(9) 0.0091(9) 0.0058(9)
C34 0.0205(11) 0.0527(15) 0.0316(12) 0.0062(11) 0.0098(10) 0.0104(10)
C35 0.0305(12) 0.0354(12) 0.0439(14) 0.0133(11) 0.0249(11) 0.0146(10)
C36 0.0380(13) 0.0216(10) 0.0462(14) 0.0022(10) 0.0276(12) 0.0048(9)
C37 0.0244(11) 0.0183(10) 0.0390(12) 0.0025(9) 0.0173(10) -0.0007(8)
C41 0.0255(10) 0.0161(9) 0.0272(11) -0.0001(8) 0.0135(9) 0.0021(8)
C42 0.0245(10) 0.0205(10) 0.0232(10) -0.0027(8) 0.0137(9) -0.0009(8)
C43 0.0145(9) 0.0201(9) 0.0180(9) -0.0018(7) 0.0064(7) -0.0035(7)
C44 0.0383(13) 0.0149(9) 0.0406(13) -0.0020(9) 0.0271(11) -0.0005(9)
C45 0.0348(12) 0.0209(10) 0.0356(12) -0.0031(9) 0.0255(10) -0.0017(9)

loop_
_atom_type_symbol
_atom_type_description
_atom_type_scat_dispersion_real
_atom_type_scat_dispersion_imag
_atom_type_scat_source
C C 0.0033 0.0016 'International Tables Vol C Tables 4.2.6.8 and 6.1.1.4'
H H 0.0000 0.0000 'International Tables Vol C Tables 4.2.6.8 and 6.1.1.4'
N N 0.0061 0.0033 'International Tables Vol C Tables 4.2.6.8 and 6.1.1.4'
O O 0.0106 0.0060 'International Tables Vol C Tables 4.2.6.8 and 6.1.1.4'
Cu Cu 0.3201 1.2651 'International Tables Vol C Tables 4.2.6.8 and 6.1.1.4'

loop_
_geom_angle_atom_site_label_1
_geom_angle_atom_site_label_2
_geom_angle_atom_site_label_3
_geom_angle
_geom_angle_site_symmetry_1
_geom_angle_site_symmetry_3
_geom_angle_publ_flag
O11 Cu1 O21 170.31(6) . . yes
O11 Cu1 N11 88.25(6) . . yes
O21 Cu1 N11 90.99(6) . . yes
O11 Cu1 N21 88.52(6) . . yes
O21 Cu1 N21 89.54(6) . . yes
N11 Cu1 N21 163.81(7) . . yes
O11 Cu1 O1W 97.19(7) . . yes
O21 Cu1 O1W 92.39(6) . . yes
N11 Cu1 O1W 103.25(7) . . yes
N21 Cu1 O1W 92.89(7) . . yes
O11 Cu1 O22 115.98(5) . . yes
O21 Cu1 O22 54.34(5) . . yes
N11 Cu1 O22 88.11(6) . . yes
N21 Cu1 O22 79.08(6) . . yes
O1W Cu1 O22 145.39(6) . . yes
H26A O4W C26 3.3 2_666 2_666 ?
C31 O11 Cu1 126.09(13) . . ?
C21 O21 Cu1 107.57(12) . . ?
C21 O22 Cu1 75.55(12) . . ?
C11 N11 C15 118.12(17) . . ?
C11 N11 Cu1 117.91(13) . . ?
C15 N11 Cu1 123.78(13) . . ?
N11 C11 C12 122.99(18) . . ?
C19 N12 C18 116.84(19) . . ?
C11 C12 C13 119.56(18) . . ?
C14 C13 C12 117.21(18) . . ?
C14 C13 C16 121.36(17) . . ?
C12 C13 C16 121.38(17) . . ?
C15 C14 C13 119.88(18) . . ?
N11 C15 C14 122.22(18) . . ?
C20 C16 C17 117.51(19) . . ?
C20 C16 C13 121.24(18) . . ?
C17 C16 C13 121.23(18) . . ?
C18 C17 C16 119.2(2) . . ?
N12 C18 C17 123.7(2) . . ?
N12 C19 C20 123.8(2) . . ?
C19 C20 C16 118.9(2) . . ?
O22 C21 O21 122.45(19) . . ?
O22 C21 C22 120.10(19) . . ?
O21 C21 C22 117.42(17) . . ?
C45 N21 C41 117.39(17) . . ?
C45 N21 Cu1 121.18(13) . . ?
C41 N21 Cu1 121.37(13) . . ?
C27 C22 C23 119.82(19) . . ?
C27 C22 C21 120.71(18) . . ?
C23 C22 C21 119.47(18) . . ?
C24 C23 C22 119.89(19) . . ?
C23 C24 C25 120.0(2) . . ?
C26 C25 C24 120.3(2) . . ?
C25 C26 C27 120.0(2) . . ?
C26 C27 C22 119.9(2) . . ?
O12 C31 O11 124.87(19) . . ?
O12 C31 C32 119.96(19) . . ?
O11 C31 C32 115.17(18) . . ?
C37 C32 C33 119.24(19) . . ?
C37 C32 C31 120.30(19) . . ?
C33 C32 C31 120.46(19) . . ?
C34 C33 C32 120.1(2) . . ?
C35 C34 C33 120.3(2) . . ?
C34 C35 C36 120.1(2) . . ?
C37 C36 C35 119.8(2) . . ?
C36 C37 C32 120.4(2) . . ?
N21 C41 C42 123.10(18) . . ?
C41 C42 C43 119.90(18) . . ?
C42 C43 C44 116.44(17) . . ?
C42 C43 C43 121.8(2) . 7_567 ?
C44 C43 C43 121.7(2) . 7_567 ?
C45 C44 C43 120.28(19) . . ?
N21 C45 C44 122.84(18) . . ?

loop_
_geom_bond_atom_site_label_1
_geom_bond_atom_site_label_2
_geom_bond_distance
_geom_bond_site_symmetry_2
_geom_bond_publ_flag
Cu1 O11 1.9522(14) . yes
Cu1 O21 1.9701(14) . yes
Cu1 N11 2.0133(16) . yes
Cu1 N21 2.0262(16) . yes
Cu1 O1W 2.2161(17) . yes
Cu1 O22 2.6796(17) . yes
O4W H26A 2.4823 2_666 ?
O4W C26 3.417(3) 2_666 ?
O11 C31 1.265(3) . ?
O12 C31 1.236(3) . ?
O21 C21 1.285(2) . ?
O22 C21 1.242(2) . ?
N11 C11 1.340(3) . ?
N11 C15 1.342(2) . ?
C11 C12 1.376(3) . ?
N12 C19 1.332(3) . ?
N12 C18 1.334(3) . ?
C12 C13 1.394(3) . ?
C13 C14 1.394(3) . ?
C13 C16 1.479(3) . ?
C14 C15 1.384(3) . ?
C16 C20 1.389(3) . ?
C16 C17 1.392(3) . ?
C17 C18 1.379(3) . ?
C19 C20 1.388(3) . ?
C21 C22 1.499(3) . ?
N21 C45 1.334(3) . ?
N21 C41 1.339(2) . ?
C22 C27 1.391(3) . ?
C22 C23 1.391(3) . ?
C23 C24 1.382(3) . ?
C24 C25 1.384(3) . ?
C25 C26 1.382(3) . ?
C26 C27 1.383(3) . ?
C31 C32 1.511(3) . ?
C32 C37 1.388(3) . ?
C32 C33 1.390(3) . ?
C33 C34 1.386(3) . ?
C34 C35 1.373(4) . ?
C35 C36 1.386(4) . ?
C36 C37 1.384(3) . ?
C41 C42 1.380(3) . ?
C42 C43 1.389(3) . ?
C43 C44 1.392(3) . ?
C43 C43 1.487(4) 7_567 ?
C44 C45 1.378(3) . ?

loop_
_geom_hbond_atom_site_label_D
_geom_hbond_atom_site_label_H
_geom_hbond_atom_site_label_A
_geom_hbond_distance_DH
_geom_hbond_distance_HA
_geom_hbond_distance_DA
_geom_hbond_angle_DHA
_geom_hbond_site_symmetry_A
O1W H1WA O12 0.80(3) 1.99(3) 2.725(3) 153(3) .
O1W H1WB O3W 0.75(3) 2.00(3) 2.722(3) 161(3) 6_575
O2W H2WA O12 0.74(4) 2.04(4) 2.777(3) 172(4) .
O2W H2WB O4W 0.77(3) 2.01(3) 2.779(3) 178(3) 7_576
O3W H3WA O22 0.81(4) 1.91(4) 2.695(2) 163(3) .
O3W H3WB O2W 0.78(3) 1.89(4) 2.670(3) 173(3) 4_556
O4W H4WA N12 0.80(3) 2.05(3) 2.839(3) 165(3) .
O4W H4WB O6W 0.72(3) 2.19(3) 2.901(3) 169(3) 1_565
O5W H5WA O21 0.81(3) 2.03(3) 2.824(2) 168(3) 2_656
O5W H5WB O3W 0.78(3) 2.10(3) 2.879(3) 172(3) 5_677
O6W H6WA O5W 0.74(3) 2.02(3) 2.760(2) 176(3) .
